data_7028377
loop_
_publ_author_name
'Jiao, Cheng-Qi'
'Zhang, Ji-Cai'
'Zhao, Yan'
'Sun, Zhen-Gang'
'Zhu, Yan-Yu'
'Dai, Lu-Lu'
'Shi, Shao-Ping'
'Zhou, Wei'

_publ_section_title
;
 Lanthanide(III) oxalatophosphonates: syntheses, crystal structures and
 luminescence properties.
;
_journal_issue 4
_journal_name_full 'Dalton transactions (Cambridge, England : 2003)'
_journal_page_first 1542
_journal_page_last 1549
_journal_paper_doi 10.1039/c3dt51618k
_journal_volume 43
_journal_year 2014
_chemical_formula_sum 'C6 H16 N O13 P2 Sm'
_chemical_formula_weight 522.49
_chemical_name_systematic
; 
 ? 
;
_space_group_IT_number 14
_symmetry_cell_setting monoclinic
_symmetry_space_group_name_Hall '-P 2ybc'
_symmetry_space_group_name_H-M 'P 1 21/c 1'
_atom_sites_solution_hydrogens geom
_atom_sites_solution_primary direct
_atom_sites_solution_secondary difmap
_audit_creation_method SHELXL-97
_cell_angle_alpha 90.00
_cell_angle_beta 113.4860(10)
_cell_angle_gamma 90.00
_cell_formula_units_Z 4
_cell_length_a 12.7908(13)
_cell_length_b 8.9552(9)
_cell_length_c 14.5187(15)
_cell_measurement_reflns_used 3857
_cell_measurement_temperature 295(2)
_cell_measurement_theta_max 28.72
_cell_measurement_theta_min 2.74
_cell_volume 1525.3(3)
_computing_cell_refinement 'Bruker SMART'
_computing_data_collection 'Bruker SMART'
_computing_data_reduction 'Bruker SAINT'
_computing_molecular_graphics 'Bruker SHELXTL'
_computing_publication_material 'Bruker SHELXTL'
_computing_structure_refinement 'Bruker SHELXTL'
_computing_structure_solution 'Bruker SHELXTL'
_diffrn_ambient_temperature 295(2)
_diffrn_measured_fraction_theta_full 0.997
_diffrn_measured_fraction_theta_max 0.997
_diffrn_measurement_device_type 'CCD area detector'
_diffrn_measurement_method 'phi and omega scans'
_diffrn_radiation_monochromator graphite
_diffrn_radiation_source 'fine-focus sealed tube'
_diffrn_radiation_type MoK\a
_diffrn_radiation_wavelength 0.71073
_diffrn_reflns_av_R_equivalents 0.0263
_diffrn_reflns_av_unetI/netI 0.0328
_diffrn_reflns_limit_h_max 14
_diffrn_reflns_limit_h_min -16
_diffrn_reflns_limit_k_max 10
_diffrn_reflns_limit_k_min -11
_diffrn_reflns_limit_l_max 16
_diffrn_reflns_limit_l_min -18
_diffrn_reflns_number 8242
_diffrn_reflns_theta_full 26.50
_diffrn_reflns_theta_max 26.50
_diffrn_reflns_theta_min 2.74
_diffrn_standards_decay_% 0
_diffrn_standards_interval_count 0
_diffrn_standards_interval_time 0
_diffrn_standards_number 0
_exptl_absorpt_coefficient_mu 4.128
_exptl_absorpt_correction_T_max 0.8425
_exptl_absorpt_correction_T_min 0.4042
_exptl_absorpt_correction_type empirical
_exptl_absorpt_process_details sadabs
_exptl_crystal_colour colourless
_exptl_crystal_density_diffrn 2.275
_exptl_crystal_density_method 'not measured'
_exptl_crystal_description needle
_exptl_crystal_F_000 1020
_exptl_crystal_size_max 0.27
_exptl_crystal_size_mid 0.07
_exptl_crystal_size_min 0.04
_refine_diff_density_max 0.644
_refine_diff_density_min -0.629
_refine_diff_density_rms 0.113
_refine_ls_extinction_method none
_refine_ls_goodness_of_fit_ref 1.052
_refine_ls_hydrogen_treatment mixed
_refine_ls_matrix_type full
_refine_ls_number_parameters 208
_refine_ls_number_reflns 3151
_refine_ls_number_restraints 3
_refine_ls_restrained_S_all 1.127
_refine_ls_R_factor_all 0.0320
_refine_ls_R_factor_gt 0.0244
_refine_ls_shift/su_max 0.001
_refine_ls_shift/su_mean 0.000
_refine_ls_structure_factor_coef Fsqd
_refine_ls_weighting_details 'calc w=1/[\s^2^(Fo^2^)+(0.0233P)^2^+1.6159P] where P=(Fo^2^+2Fc^2^)/3'
_refine_ls_weighting_scheme calc
_refine_ls_wR_factor_gt 0.0567
_refine_ls_wR_factor_ref 0.0605
_reflns_number_gt 2594
_reflns_number_total 3151
_reflns_threshold_expression >2sigma(I)
_cod_data_source_file c3dt51618k.txt
_cod_data_source_block szg85
_cod_depositor_comments
;
The following automatic conversions were performed:

'_symmetry_cell_setting' value 'Monoclinic' changed to 'monoclinic'
according to
/usr/data/users/saulius/automatic-downloads/current/RSC/lib/dictionaries/cif_core.dic
dictionary named 'cif_core.dic' version 2.4.2 from 2011-04-26.

Automatic conversion script
Id: cif_fix_values 2281 2013-09-26 08:29:07Z andrius 
;
_cod_original_sg_symbol_H-M 'P2(1)/c  '
_cod_database_code 7028377

loop_
_symmetry_equiv_pos_as_xyz
'x, y, z'
'-x, y+1/2, -z+1/2'
'-x, -y, -z'
'x, -y-1/2, z-1/2'

loop_
_atom_site_label
_atom_site_type_symbol
_atom_site_fract_x
_atom_site_fract_y
_atom_site_fract_z
_atom_site_U_iso_or_equiv
_atom_site_adp_type
_atom_site_occupancy
_atom_site_symmetry_multiplicity
_atom_site_calc_flag
_atom_site_refinement_flags
Sm1 Sm 1.091003(15) 0.24723(2) 0.166965(14) 0.01445(8) Uani 1 1 d .
P1 P 0.82776(8) 0.39458(11) 0.18975(7) 0.0177(2) Uani 1 1 d .
P2 P 0.61752(9) -0.10394(13) 0.28390(9) 0.0260(2) Uani 1 1 d .
O1 O 0.8357(2) 0.5575(3) 0.2120(2) 0.0254(6) Uani 1 1 d .
O2 O 0.9331(2) 0.3107(3) 0.2029(2) 0.0253(6) Uani 1 1 d .
O3 O 0.7338(2) 0.3745(3) 0.0784(2) 0.0247(6) Uani 1 1 d .
O4 O 0.7243(2) -0.1951(3) 0.3150(2) 0.0268(7) Uani 1 1 d .
O5 O 0.5394(3) -0.1364(4) 0.1711(3) 0.0445(9) Uani 1 1 d .
H5A H 0.5528 -0.2231 0.1556 0.067 Uiso 1 1 d R
O6 O 0.5526(3) -0.1147(4) 0.3492(3) 0.0421(9) Uani 1 1 d .
O7 O 1.0463(2) -0.0406(3) -0.09471(19) 0.0218(6) Uani 1 1 d .
O8 O 1.1355(2) 0.0788(3) 0.0518(2) 0.0255(6) Uani 1 1 d .
O9 O 0.9123(2) 0.4863(3) -0.1274(2) 0.0259(6) Uani 1 1 d .
O10 O 0.9659(3) 0.3112(3) -0.0077(2) 0.0298(7) Uani 1 1 d .
O11 O 1.1734(2) 0.3925(3) 0.32282(19) 0.0230(6) Uani 1 1 d D
H11A H 1.1204 0.4363 0.3332 0.034 Uiso 1 1 d RD
H11B H 1.2087 0.3346 0.3715 0.034 Uiso 1 1 d RD
O1W O 0.3278(3) 0.3392(4) 0.5077(2) 0.0481(9) Uani 1 1 d .
H1WA H 0.2952 0.4005 0.5320 0.072 Uiso 1 1 d RD
H1WB H 0.3399 0.2583 0.5403 0.072 Uiso 1 1 d RD
O2W O 0.5539(3) 0.6109(4) 0.0935(3) 0.0506(10) Uani 1 1 d .
H2WC H 0.5032 0.5452 0.0846 0.061 Uiso 1 1 d R
N1 N 0.7130(3) 0.1523(4) 0.2263(2) 0.0198(7) Uani 1 1 d .
H1A H 0.7724 0.0902 0.2357 0.024 Uiso 1 1 d R
C1 C 0.7600(3) 0.3050(5) 0.2644(3) 0.0205(8) Uani 1 1 d .
H1B H 0.8153 0.2956 0.3320 0.025 Uiso 1 1 d R
H1C H 0.6997 0.3674 0.2654 0.025 Uiso 1 1 d R
C2 C 0.6507(4) 0.0942(5) 0.2869(3) 0.0274(10) Uani 1 1 d .
H2A H 0.5804 0.1482 0.2667 0.033 Uiso 1 1 d R
H2B H 0.6952 0.1198 0.3555 0.033 Uiso 1 1 d R
C3 C 0.6375(3) 0.1577(5) 0.1150(3) 0.0278(10) Uani 1 1 d .
H3A H 0.6118 0.0589 0.0925 0.033 Uiso 1 1 d R
H3B H 0.5717 0.2179 0.1040 0.033 Uiso 1 1 d R
C4 C 0.6990(4) 0.2191(5) 0.0530(3) 0.0284(10) Uani 1 1 d .
H4B H 0.7652 0.1594 0.0648 0.034 Uiso 1 1 d R
H4A H 0.6503 0.2120 -0.0168 0.034 Uiso 1 1 d R
C5 C 1.0532(3) 0.0116(4) -0.0119(3) 0.0172(8) Uani 1 1 d .
C6 C 0.9647(3) 0.4412(4) -0.0391(3) 0.0213(9) Uani 1 1 d .
H2WB H 0.6117 0.5591 0.0996 0.026 Uiso 1 1 d R

loop_
_atom_site_aniso_label
_atom_site_aniso_U_11
_atom_site_aniso_U_22
_atom_site_aniso_U_33
_atom_site_aniso_U_23
_atom_site_aniso_U_13
_atom_site_aniso_U_12
Sm1 0.01644(12) 0.01072(11) 0.01615(12) -0.00018(7) 0.00644(9) -0.00042(7)
P1 0.0180(5) 0.0138(5) 0.0209(5) -0.0024(4) 0.0074(4) -0.0012(4)
P2 0.0208(5) 0.0199(6) 0.0408(7) 0.0076(5) 0.0160(5) 0.0014(4)
O1 0.0335(16) 0.0159(15) 0.0271(16) -0.0043(12) 0.0124(14) -0.0030(12)
O2 0.0191(14) 0.0261(16) 0.0307(17) -0.0037(13) 0.0100(13) 0.0013(12)
O3 0.0242(15) 0.0230(16) 0.0222(15) 0.0011(12) 0.0042(12) -0.0003(12)
O4 0.0224(15) 0.0226(16) 0.0379(18) 0.0079(13) 0.0146(14) 0.0044(12)
O5 0.0344(18) 0.033(2) 0.047(2) 0.0048(16) -0.0032(16) -0.0032(15)
O6 0.0404(19) 0.031(2) 0.073(2) 0.0152(17) 0.0426(19) 0.0074(15)
O7 0.0255(15) 0.0214(16) 0.0218(15) -0.0066(11) 0.0131(12) -0.0059(12)
O8 0.0217(15) 0.0286(17) 0.0279(16) -0.0116(12) 0.0116(13) -0.0063(12)
O9 0.0305(16) 0.0171(16) 0.0209(15) 0.0029(12) 0.0006(13) -0.0013(12)
O10 0.0414(18) 0.0128(15) 0.0252(16) 0.0032(12) 0.0029(14) -0.0049(13)
O11 0.0229(14) 0.0263(17) 0.0181(14) -0.0013(12) 0.0066(12) 0.0039(12)
O1W 0.044(2) 0.065(3) 0.039(2) 0.0151(18) 0.0199(18) 0.0125(18)
O2W 0.047(2) 0.039(2) 0.069(3) -0.0063(19) 0.027(2) 0.0020(17)
N1 0.0163(16) 0.0143(17) 0.0303(19) 0.0018(14) 0.0109(15) 0.0009(12)
C1 0.023(2) 0.014(2) 0.026(2) -0.0017(16) 0.0109(18) -0.0018(16)
C2 0.031(2) 0.021(2) 0.040(3) 0.0050(18) 0.024(2) 0.0040(17)
C3 0.021(2) 0.022(2) 0.034(3) -0.0021(18) 0.0043(19) -0.0007(17)
C4 0.031(2) 0.022(2) 0.029(2) -0.0040(17) 0.008(2) -0.0046(17)
C5 0.018(2) 0.010(2) 0.024(2) 0.0007(15) 0.0093(17) 0.0009(14)
C6 0.020(2) 0.017(2) 0.025(2) -0.0005(17) 0.0060(18) -0.0007(16)

loop_
_atom_type_symbol
_atom_type_description
_atom_type_scat_dispersion_real
_atom_type_scat_dispersion_imag
_atom_type_scat_source
C C 0.0033 0.0016 'International Tables Vol C Tables 4.2.6.8 and 6.1.1.4'
H H 0.0000 0.0000 'International Tables Vol C Tables 4.2.6.8 and 6.1.1.4'
N N 0.0061 0.0033 'International Tables Vol C Tables 4.2.6.8 and 6.1.1.4'
O O 0.0106 0.0060 'International Tables Vol C Tables 4.2.6.8 and 6.1.1.4'
P P 0.1023 0.0942 'International Tables Vol C Tables 4.2.6.8 and 6.1.1.4'
Sm Sm -0.1638 3.4418 'International Tables Vol C Tables 4.2.6.8 and 6.1.1.4'

loop_
_geom_angle_atom_site_label_1
_geom_angle_atom_site_label_2
_geom_angle_atom_site_label_3
_geom_angle
_geom_angle_site_symmetry_1
_geom_angle_site_symmetry_3
O4 Sm1 O2 147.68(10) 2_755 .
O4 Sm1 O1 89.54(10) 2_755 2_745
O2 Sm1 O1 97.51(10) . 2_745
O4 Sm1 O9 74.48(10) 2_755 3_765
O2 Sm1 O9 83.12(10) . 3_765
O1 Sm1 O9 147.40(10) 2_745 3_765
O4 Sm1 O11 74.63(9) 2_755 .
O2 Sm1 O11 76.01(9) . .
O1 Sm1 O11 78.30(9) 2_745 .
O9 Sm1 O11 70.19(9) 3_765 .
O4 Sm1 O10 106.09(10) 2_755 .
O2 Sm1 O10 84.80(10) . .
O1 Sm1 O10 146.85(10) 2_745 .
O9 Sm1 O10 65.75(9) 3_765 .
O11 Sm1 O10 133.56(10) . .
O4 Sm1 O7 136.83(9) 2_755 3_755
O2 Sm1 O7 75.38(9) . 3_755
O1 Sm1 O7 77.36(9) 2_745 3_755
O9 Sm1 O7 133.20(9) 3_765 3_755
O11 Sm1 O7 139.26(8) . 3_755
O10 Sm1 O7 71.24(9) . 3_755
O4 Sm1 O8 73.48(9) 2_755 .
O2 Sm1 O8 138.22(9) . .
O1 Sm1 O8 86.23(10) 2_745 .
O9 Sm1 O8 114.90(10) 3_765 .
O11 Sm1 O8 144.51(9) . .
O10 Sm1 O8 71.17(10) . .
O7 Sm1 O8 64.85(8) 3_755 .
O2 P1 O1 119.12(17) . .
O2 P1 O3 110.61(16) . .
O1 P1 O3 106.81(16) . .
O2 P1 C1 108.86(18) . .
O1 P1 C1 108.06(17) . .
O3 P1 C1 102.00(17) . .
O6 P2 O4 116.44(18) . .
O6 P2 O5 111.5(2) . .
O4 P2 O5 109.81(19) . .
O6 P2 C2 103.36(19) . .
O4 P2 C2 110.38(18) . .
O5 P2 C2 104.5(2) . .
P1 O1 Sm1 147.33(18) . 2_755
P1 O2 Sm1 155.43(19) . .
C4 O3 P1 113.2(2) . .
P2 O4 Sm1 156.48(18) . 2_745
P2 O5 H5A 109.6 . .
C5 O7 Sm1 116.7(2) . 3_755
C5 O8 Sm1 116.2(2) . .
C6 O9 Sm1 120.4(2) . 3_765
C6 O10 Sm1 120.1(3) . .
Sm1 O11 H11A 109.2 . .
Sm1 O11 H11B 109.6 . .
H11A O11 H11B 109.5 . .
H1WA O1W H1WB 109.5 . .
H2WC O2W H2WB 102.7 . .
C2 N1 C1 109.1(3) . .
C2 N1 C3 112.0(3) . .
C1 N1 C3 110.7(3) . .
C2 N1 H1A 108.0 . .
C1 N1 H1A 108.3 . .
C3 N1 H1A 108.6 . .
N1 C1 P1 113.3(3) . .
N1 C1 H1B 108.6 . .
P1 C1 H1B 108.4 . .
N1 C1 H1C 109.2 . .
P1 C1 H1C 109.2 . .
H1B C1 H1C 107.9 . .
N1 C2 P2 119.9(3) . .
N1 C2 H2A 107.5 . .
P2 C2 H2A 107.7 . .
N1 C2 H2B 107.0 . .
P2 C2 H2B 107.1 . .
H2A C2 H2B 107.1 . .
C4 C3 N1 112.5(3) . .
C4 C3 H3A 108.9 . .
N1 C3 H3A 108.7 . .
C4 C3 H3B 109.1 . .
N1 C3 H3B 109.8 . .
H3A C3 H3B 107.7 . .
O3 C4 C3 111.9(3) . .
O3 C4 H4B 109.2 . .
C3 C4 H4B 108.8 . .
O3 C4 H4A 109.6 . .
C3 C4 H4A 109.4 . .
H4B C4 H4A 107.9 . .
O8 C5 O7 127.2(3) . .
O8 C5 C5 117.2(4) . 3_755
O7 C5 C5 115.5(4) . 3_755
O10 C6 O9 126.7(4) . .
O10 C6 C6 116.6(4) . 3_765
O9 C6 C6 116.7(4) . 3_765

loop_
_geom_bond_atom_site_label_1
_geom_bond_atom_site_label_2
_geom_bond_distance
_geom_bond_site_symmetry_2
Sm1 O4 2.329(3) 2_755
Sm1 O2 2.348(3) .
Sm1 O1 2.354(3) 2_745
Sm1 O9 2.451(3) 3_765
Sm1 O11 2.454(3) .
Sm1 O10 2.467(3) .
Sm1 O7 2.478(3) 3_755
Sm1 O8 2.481(3) .
P1 O2 1.487(3) .
P1 O1 1.489(3) .
P1 O3 1.594(3) .
P1 C1 1.822(4) .
P2 O6 1.492(3) .
P2 O4 1.498(3) .
P2 O5 1.569(3) .
P2 C2 1.821(4) .
O1 Sm1 2.354(3) 2_755
O3 C4 1.462(5) .
O4 Sm1 2.329(3) 2_745
O5 H5A 0.8456 .
O7 C5 1.260(4) .
O7 Sm1 2.478(3) 3_755
O8 C5 1.245(4) .
O9 C6 1.253(5) .
O9 Sm1 2.451(3) 3_765
O10 C6 1.248(5) .
O11 H11A 0.8473 .
O11 H11B 0.8471 .
O1W H1WA 0.8465 .
O1W H1WB 0.8459 .
O2W H2WC 0.8469 .
O2W H2WB 0.8471 .
N1 C2 1.496(5) .
N1 C1 1.508(5) .
N1 C3 1.518(5) .
N1 H1A 0.9071 .
C1 H1B 0.9581 .
C1 H1C 0.9568 .
C2 H2A 0.9575 .
C2 H2B 0.9576 .
C3 C4 1.515(6) .
C3 H3A 0.9552 .
C3 H3B 0.9571 .
C4 H4B 0.9570 .
C4 H4A 0.9579 .
C5 C5 1.546(7) 3_755
C6 C6 1.549(8) 3_765

loop_
_geom_hbond_atom_site_label_D
_geom_hbond_atom_site_label_H
_geom_hbond_atom_site_label_A
_geom_hbond_distance_DH
_geom_hbond_distance_HA
_geom_hbond_distance_DA
_geom_hbond_angle_DHA
_geom_hbond_site_symmetry_A
N1 H1A O11 0.91 2.19 2.977(4) 144.3 2_745
O5 H5A O2W 0.85 1.74 2.568(5) 165.2 1_545
O11 H11A O7 0.85 1.91 2.718(4) 158.4 4_566
N1 H1A O9 0.91 2.19 2.870(4) 131.4 4_566
O1W H1WA O8 0.85 2.18 2.873(4) 138.9 4_466
O1W H1WB O6 0.85 2.09 2.858(5) 151.1 3_656
O1W H1WB O4 0.85 2.60 3.179(4) 126.3 3_656
O2W H2WC O6 0.85 2.01 2.745(5) 145.1 2_655
